data_7244532
loop_
_publ_author_name
'Ren, Bo-Ying'
'Dai, Xia-Lin'
'Chen, Jia-Mei'
'Lu, Tong-Bu'

_publ_section_title
;
 Two anhydrous forms and one monohydrate of a cocrystal of axitinib and
 glutaric acid: characterization, property evaluation and phase transition
 study
;
_journal_name_full CrystEngComm
_journal_paper_doi 10.1039/D1CE01740C
_journal_year 2022
_chemical_formula_moiety 'C22 H18 N4 O S, C5 H7.997 O4, H2 O'
_chemical_formula_sum 'C27 H28 N4 O6 S'
_chemical_formula_weight 536.59
_space_group_crystal_system monoclinic
_space_group_IT_number 14
_space_group_name_Hall '-P 2yn'
_space_group_name_H-M_alt 'P 1 21/n 1'
_atom_sites_solution_hydrogens mixed
_audit_creation_date 2021-11-28
_audit_creation_method
;
Olex2 1.3
(compiled 2019.09.11 svn.r3662 for OlexSys, GUI svn.r5938)
;
_audit_update_record
;
2021-11-28 deposited with the CCDC.	2022-02-14 downloaded from the CCDC.
;
_cell_angle_alpha 90
_cell_angle_beta 90.8180(10)
_cell_angle_gamma 90
_cell_formula_units_Z 4
_cell_length_a 15.1885(2)
_cell_length_b 7.66640(10)
_cell_length_c 22.5682(3)
_cell_measurement_reflns_used 8603
_cell_measurement_temperature 150.00(10)
_cell_measurement_theta_max 78.7360
_cell_measurement_theta_min 3.8910
_cell_volume 2627.60(6)
_computing_cell_refinement 'CrysAlisPro 1.171.39.35c (Rigaku OD, 2017)'
_computing_data_collection 'CrysAlisPro 1.171.39.35c (Rigaku OD, 2017)'
_computing_data_reduction 'CrysAlisPro 1.171.39.35c (Rigaku OD, 2017)'
_computing_molecular_graphics 'Olex2 1.3 (Dolomanov et al., 2009)'
_computing_publication_material 'Olex2 1.3 (Dolomanov et al., 2009)'
_computing_structure_refinement 'ShelXL 2016/6 (Sheldrick, 2015)'
_diffrn_ambient_environment N~2~
_diffrn_ambient_temperature 150.00(10)
_diffrn_detector 'CCD plate'
_diffrn_measured_fraction_theta_full 1.000
_diffrn_measured_fraction_theta_max 1.000
_diffrn_measurement_details
;
List of Runs (angles in degrees, time in seconds):

  # Type    Start    End  Width  t~exp~   \w     \q     \k     \f   Frames
#--------------------------------------------------------------------------
  1  \w    -30.00  22.00   0.50    0.69    --    0.00 -57.00  60.00  104
  2  \w    -87.00  27.00   0.50    0.69    --    0.00 -57.00 -30.00  228
  3  \w    -81.00 -56.00   0.50    0.69    --    0.00 -57.00 -60.00   50
  4  \w    -81.00 -41.00   0.50    0.69    --    0.00 -57.00  60.00   80
  5  \w    -19.00   6.00   0.50    0.69    --    0.00 -57.00 -60.00   50
  6  \w     21.00 140.00   0.50    4.00    --  106.20 -30.00 150.00  238
  7  \w     52.00 112.00   0.50    4.00    --  106.20 -77.00 -30.00  120
  8  \w    169.00 195.00   0.50    4.00    --  106.20 -15.00 -30.00   52
  9  \w     75.00 110.00   0.50    4.00    --  106.20 -82.00  30.00   70
 10  \w     37.00  66.00   0.50    4.00    --  106.20 -82.00  30.00   58
 11  \w     99.00 125.00   0.50    4.00    --  106.20 -61.00-150.00   52
 12  \w     34.00 133.00   0.50    4.00    --  106.20 -30.00  30.00  198
 13  \w     17.00 134.00   0.50    4.00    --  106.20 -45.00 -60.00  234
 14  \w     35.00 138.00   0.50    4.00    --  106.20 -77.00  60.00  206
 15  \w    103.00 149.00   0.50    4.00    --  106.20 -15.00 -30.00   92
 16  \w     33.00  84.00   0.50    4.00    --  106.20 -15.00 -30.00  102
;
_diffrn_measurement_device 'four-circle diffractometer'
_diffrn_measurement_device_type 'XtaLAB AFC12 (RINC): Kappa dual home/near'
_diffrn_measurement_method '\w scans'
_diffrn_orient_matrix_type 'CrysAlisPro convention (1999,Acta A55,543-557)'
_diffrn_orient_matrix_UB_11 -0.0755688000
_diffrn_orient_matrix_UB_12 -0.0210599000
_diffrn_orient_matrix_UB_13 -0.0457452000
_diffrn_orient_matrix_UB_21 0.0675932000
_diffrn_orient_matrix_UB_22 -0.0305916000
_diffrn_orient_matrix_UB_23 -0.0491263000
_diffrn_orient_matrix_UB_31 -0.0024605000
_diffrn_orient_matrix_UB_32 -0.1975007000
_diffrn_orient_matrix_UB_33 0.0125018000
_diffrn_radiation_monochromator mirror
_diffrn_radiation_probe x-ray
_diffrn_radiation_type 'Cu K\a'
_diffrn_radiation_wavelength 1.54184
_diffrn_reflns_av_R_equivalents 0.0446
_diffrn_reflns_av_unetI/netI 0.0448
_diffrn_reflns_Laue_measured_fraction_full 1.000
_diffrn_reflns_Laue_measured_fraction_max 1.000
_diffrn_reflns_limit_h_max 18
_diffrn_reflns_limit_h_min -18
_diffrn_reflns_limit_k_max 4
_diffrn_reflns_limit_k_min -9
_diffrn_reflns_limit_l_max 26
_diffrn_reflns_limit_l_min -26
_diffrn_reflns_number 15717
_diffrn_reflns_point_group_measured_fraction_full 1.000
_diffrn_reflns_point_group_measured_fraction_max 1.000
_diffrn_reflns_theta_full 67.076
_diffrn_reflns_theta_max 67.076
_diffrn_reflns_theta_min 3.485
_diffrn_source 'micro-focus sealed X-ray tube'
_diffrn_source_type 'Rigaku (Cu) X-ray Source'
_exptl_absorpt_coefficient_mu 1.512
_exptl_absorpt_correction_T_max 1.00000
_exptl_absorpt_correction_T_min 0.58093
_exptl_absorpt_correction_type multi-scan
_exptl_absorpt_process_details
;
CrysAlisPro 1.171.39.35c (Rigaku Oxford Diffraction, 2017)
Empirical absorption correction using spherical harmonics,
 implemented in SCALE3 ABSPACK scaling algorithm.
;
_exptl_crystal_colour white
_exptl_crystal_density_diffrn 1.356
_exptl_crystal_description flake
_exptl_crystal_F_000 1128
_exptl_crystal_size_max 0.2
_exptl_crystal_size_mid 0.2
_exptl_crystal_size_min 0.04
_refine_diff_density_max 0.785
_refine_diff_density_min -0.492
_refine_diff_density_rms 0.062
_refine_ls_extinction_method none
_refine_ls_goodness_of_fit_ref 1.071
_refine_ls_hydrogen_treatment mixed
_refine_ls_matrix_type full
_refine_ls_number_parameters 387
_refine_ls_number_reflns 4696
_refine_ls_number_restraints 4
_refine_ls_restrained_S_all 1.071
_refine_ls_R_factor_all 0.0623
_refine_ls_R_factor_gt 0.0544
_refine_ls_shift/su_max 0.000
_refine_ls_shift/su_mean 0.000
_refine_ls_structure_factor_coef Fsqd
_refine_ls_weighting_details 'w=1/[\s^2^(Fo^2^)+(0.0759P)^2^+2.2471P] where P=(Fo^2^+2Fc^2^)/3'
_refine_ls_weighting_scheme calc
_refine_ls_wR_factor_gt 0.1461
_refine_ls_wR_factor_ref 0.1524
_reflns_Friedel_coverage 0.000
_reflns_number_gt 4096
_reflns_number_total 4696
_reflns_threshold_expression 'I > 2\s(I)'
_cod_data_source_file d1ce01740c2.cif
_cod_data_source_block rby0526
_cod_database_code 7244532
_shelx_shelxl_version_number 2016/6
_shelx_space_group_comment
;
The symmetry employed for this shelxl refinement is uniquely defined
by the following loop, which should always be used as a source of
symmetry information in preference to the above space-group names.
They are only intended as comments.
;
_shelx_estimated_absorpt_t_max 0.942
_shelx_estimated_absorpt_t_min 0.752
_reflns_odcompleteness_completeness 99.86
_reflns_odcompleteness_iscentric 1
_reflns_odcompleteness_theta 74.33
_olex2_refinement_description
;
1. Fixed Uiso
 At 1.2 times of:
  All C(H) groups, All C(H,H) groups, All N(H) groups
 At 1.5 times of:
  All C(H,H,H) groups, All O(H) groups, All O(H,H) groups
2. Restrained distances
 C30-C29
 1.54 with sigma of 0.02
 H6A-O6
 0.82 with sigma of 0.01
 C31-O8
 1.2 with sigma of 0.02
 O9-C31
 1.28 with sigma of 0.02
3. Uiso/Uaniso restraints and constraints
Uanis(C25) = Uanis(C30)
Uanis(C24) = Uanis(C32)
Uanis(C27) = Uanis(C31)
Uanis(C26) = Uanis(C29)
Uanis(O4) = Uanis(O8)
Uanis(O2) = Uanis(O11)
Uanis(O5) = Uanis(O7)
Uanis(C23) = Uanis(C342)
Uanis(O6) = Uanis(O10)
Uanis(O3) = Uanis(O9)
4. Others
 Sof(C29)=Sof(H29A)=Sof(H29B)=Sof(C30)=Sof(H30A)=Sof(H30B)=Sof(C31)=Sof(C32)=
 Sof(H32A)=Sof(H32B)=Sof(C342)=Sof(O10)=Sof(H10)=Sof(O7)=Sof(O8)=Sof(O9)=
 Sof(H9)=1-FVAR(1)
 Sof(C23)=Sof(C24)=Sof(H24A)=Sof(H24B)=Sof(C25)=Sof(H25A)=Sof(H25B)=Sof(C26)=
 Sof(H26A)=Sof(H26B)=Sof(C27)=Sof(O6)=Sof(O3)=Sof(H3B)=Sof(O5)=Sof(O4)=FVAR(1)
 Sof(O11)=Sof(H11A)=Sof(H11B)=1-FVAR(2)
 Sof(O2)=Sof(H2A)=Sof(H2B)=FVAR(2)
 Fixed Sof: H6A(0.78)
5.a Riding coordinates:
 O3(H3B), O9(H9)
5.b Free rotating group:
 O2(H2A,H2B), O11(H11A,H11B)
5.c Secondary CH2 refined with riding coordinates:
 C24(H24A,H24B), C25(H25A,H25B), C26(H26A,H26B), C29(H29A,H29B), C30(H30A,
 H30B), C32(H32A,H32B)
5.d Aromatic/amide H refined with riding coordinates:
 C1(H1), C2(H2), C3(H3), C4(H4), C6(H6), C7(H7), C11(H11), C13(H13), C14(H14),
 C16(H16), C17(H17), C18(H18), C19(H19), N4(H4A), N3(H3A)
5.e Idealised Me refined as rotating group:
 C22(H22A,H22B,H22C)
5.f Idealised tetrahedral OH refined as rotating group:
 O10(H10)
;
_olex2_submission_special_instructions 'No special instructions were received'
_oxdiff_exptl_absorpt_empirical_details
;
Empirical correction (ABSPACK) includes:
- Absorption correction using spherical harmonics
- Frame scaling
;
_oxdiff_exptl_absorpt_empirical_full_max 1.909
_oxdiff_exptl_absorpt_empirical_full_min 0.540

loop_
_space_group_symop_operation_xyz
'x, y, z'
'-x+1/2, y+1/2, -z+1/2'
'-x, -y, -z'
'x-1/2, -y-1/2, z-1/2'

loop_
_atom_site_label
_atom_site_type_symbol
_atom_site_fract_x
_atom_site_fract_y
_atom_site_fract_z
_atom_site_U_iso_or_equiv
_atom_site_adp_type
_atom_site_occupancy
_atom_site_site_symmetry_order
_atom_site_calc_flag
_atom_site_refinement_flags_posn
_atom_site_refinement_flags_adp
_atom_site_refinement_flags_occupancy
_atom_site_disorder_assembly
_atom_site_disorder_group
C1 C 0.71706(16) 0.5715(4) 0.57952(13) 0.0414(6) Uani 1 1 d . . . . .
H1 H 0.736719 0.526230 0.615574 0.050 Uiso 1 1 calc R U . . .
C2 C 0.77703(17) 0.5924(4) 0.53526(12) 0.0378(6) Uani 1 1 d . . . . .
H2 H 0.835841 0.562112 0.540905 0.045 Uiso 1 1 calc R U . . .
C3 C 0.74699(16) 0.6601(3) 0.48199(12) 0.0353(6) Uani 1 1 d . . . . .
H3 H 0.785724 0.676158 0.450909 0.042 Uiso 1 1 calc R U . . .
C4 C 0.65922(16) 0.7040(3) 0.47501(11) 0.0338(6) Uani 1 1 d . . . . .
H4 H 0.638609 0.750253 0.439323 0.041 Uiso 1 1 calc R U . . .
C5 C 0.60205(15) 0.6786(3) 0.52165(11) 0.0302(5) Uani 1 1 d . . . . .
C6 C 0.50840(15) 0.7203(3) 0.51856(11) 0.0320(5) Uani 1 1 d . . . . .
H6 H 0.474632 0.694701 0.551499 0.038 Uiso 1 1 calc R U . . .
C7 C 0.46777(15) 0.7923(3) 0.47197(11) 0.0309(5) Uani 1 1 d . . . . .
H7 H 0.501927 0.813130 0.438829 0.037 Uiso 1 1 calc R U . . .
C8 C 0.37557(15) 0.8417(3) 0.46759(10) 0.0269(5) Uani 1 1 d . . . . .
C9 C 0.30435(14) 0.8273(3) 0.50849(10) 0.0235(5) Uani 1 1 d . . . . .
C10 C 0.23137(15) 0.8989(3) 0.47816(10) 0.0246(5) Uani 1 1 d . . . . .
C11 C 0.14733(14) 0.9088(3) 0.50236(10) 0.0247(5) Uani 1 1 d . . . . .
H11 H 0.100106 0.956882 0.481372 0.030 Uiso 1 1 calc R U . . .
C12 C 0.13788(14) 0.8439(3) 0.55875(10) 0.0238(5) Uani 1 1 d . . . . .
C13 C 0.20993(15) 0.7701(3) 0.59051(10) 0.0268(5) Uani 1 1 d . . . . .
H13 H 0.201430 0.727374 0.628566 0.032 Uiso 1 1 calc R U . . .
C14 C 0.29197(14) 0.7607(3) 0.56609(10) 0.0272(5) Uani 1 1 d . . . . .
H14 H 0.338731 0.711208 0.587154 0.033 Uiso 1 1 calc R U . . .
C15 C 0.00284(13) 0.6483(3) 0.60596(9) 0.0207(4) Uani 1 1 d . . . . .
C16 C 0.04052(14) 0.5115(3) 0.57452(10) 0.0261(5) Uani 1 1 d . . . . .
H16 H 0.082131 0.535161 0.545781 0.031 Uiso 1 1 calc R U . . .
C17 C 0.01641(16) 0.3401(3) 0.58580(11) 0.0309(5) Uani 1 1 d . . . . .
H17 H 0.041607 0.250244 0.564175 0.037 Uiso 1 1 calc R U . . .
C18 C -0.04449(14) 0.3015(3) 0.62869(11) 0.0291(5) Uani 1 1 d . . . . .
H18 H -0.059588 0.186383 0.636660 0.035 Uiso 1 1 calc R U . . .
C19 C -0.08283(14) 0.4376(3) 0.65975(10) 0.0257(5) Uani 1 1 d . . . . .
H19 H -0.123921 0.412561 0.688700 0.031 Uiso 1 1 calc R U . . .
C20 C -0.06097(13) 0.6108(3) 0.64842(9) 0.0211(4) Uani 1 1 d . . . . .
C21 C -0.11256(13) 0.7539(3) 0.67719(10) 0.0241(5) Uani 1 1 d . . . . .
C22 C -0.1955(2) 0.8462(4) 0.76292(15) 0.0558(9) Uani 1 1 d . . . . .
H22A H -0.249353 0.854877 0.740343 0.084 Uiso 1 1 calc R U . . .
H22B H -0.168944 0.959444 0.766327 0.084 Uiso 1 1 calc R U . . .
H22C H -0.207782 0.801954 0.801730 0.084 Uiso 1 1 calc R U . . .
N4 N -0.13531(15) 0.7281(3) 0.73310(9) 0.0377(5) Uani 1 1 d . . . . .
H4A H -0.114125 0.640006 0.752104 0.045 Uiso 1 1 calc R U . . .
N2 N 0.34691(13) 0.9165(3) 0.41745(9) 0.0305(4) Uani 1 1 d . . . . .
N1 N 0.63169(14) 0.6127(3) 0.57365(10) 0.0389(5) Uani 1 1 d . . . . .
N3 N 0.26009(13) 0.9500(3) 0.42391(9) 0.0295(4) Uani 1 1 d . . . . .
H3A H 0.227166 0.997587 0.397132 0.035 Uiso 1 1 calc R U . . .
O1 O -0.13527(11) 0.8846(2) 0.64855(8) 0.0323(4) Uani 1 1 d . . . . .
S1 S 0.03340(3) 0.86820(7) 0.59250(3) 0.02627(18) Uani 1 1 d . . . . .
C23 C 0.4726(3) 0.5503(6) 0.6797(2) 0.0430(10) Uani 0.783(2) 1 d . . P A 1
C24 C 0.4247(4) 0.5782(9) 0.7359(3) 0.0547(14) Uani 0.783(2) 1 d . . P A 1
H24A H 0.437459 0.481135 0.762205 0.066 Uiso 0.783(2) 1 calc R U P A 1
H24B H 0.447579 0.682903 0.754697 0.066 Uiso 0.783(2) 1 calc R U P A 1
C25 C 0.3281(3) 0.5956(6) 0.72995(17) 0.0517(9) Uani 0.783(2) 1 d . . P A 1
H25A H 0.306076 0.497169 0.707165 0.062 Uiso 0.783(2) 1 calc R U P A 1
H25B H 0.315382 0.700242 0.707247 0.062 Uiso 0.783(2) 1 calc R U P A 1
C26 C 0.2768(4) 0.6048(7) 0.78818(19) 0.0558(11) Uani 0.783(2) 1 d . . P A 1
H26A H 0.293653 0.506645 0.812950 0.067 Uiso 0.783(2) 1 calc R U P A 1
H26B H 0.293294 0.710676 0.809095 0.067 Uiso 0.783(2) 1 calc R U P A 1
C27 C 0.1792(3) 0.6029(6) 0.77928(18) 0.0538(10) Uani 0.783(2) 1 d . . P A 1
O6 O 0.5473(2) 0.6350(5) 0.67393(15) 0.0540(7) Uani 0.783(2) 1 d D . P A 1
H6A H 0.566(5) 0.618(10) 0.6402(15) 0.14(3) Uiso 0.78 1 d D . P B 1
O3 O 0.1342(2) 0.5778(5) 0.82941(14) 0.0660(9) Uani 0.783(2) 1 d . . P A 1
H3B H 0.082884 0.553409 0.821135 0.099 Uiso 0.783(2) 1 d R U P A 1
O5 O 0.4427(2) 0.4614(5) 0.64072(14) 0.0722(9) Uani 0.783(2) 1 d . . P A 1
O4 O 0.1429(2) 0.6206(7) 0.73258(14) 0.0942(14) Uani 0.783(2) 1 d . . P A 1
O2 O -0.04486(19) 0.5111(4) 0.81882(12) 0.0435(6) Uani 0.714(4) 1 d G . P C 1
H2A H -0.041271 0.400808 0.816218 0.065 Uiso 0.714(4) 1 d G U P C 1
H2B H -0.076341 0.528638 0.849078 0.065 Uiso 0.714(4) 1 d G U P C 1
C29 C 0.3248(11) 0.679(2) 0.8007(6) 0.0558(11) Uani 0.217(2) 1 d D . P A 2
H29A H 0.343130 0.578889 0.824157 0.067 Uiso 0.217(2) 1 calc R U P A 2
H29B H 0.328696 0.780958 0.826031 0.067 Uiso 0.217(2) 1 calc R U P A 2
C30 C 0.3881(10) 0.701(2) 0.7503(6) 0.0517(9) Uani 0.217(2) 1 d D . P A 2
H30A H 0.428620 0.795750 0.759017 0.062 Uiso 0.217(2) 1 calc R U P A 2
H30B H 0.355865 0.729543 0.714151 0.062 Uiso 0.217(2) 1 calc R U P A 2
C31 C 0.2328(13) 0.655(3) 0.7823(6) 0.0538(10) Uani 0.217(2) 1 d D . P A 2
C32 C 0.440(2) 0.529(4) 0.7418(14) 0.0547(14) Uani 0.217(2) 1 d . . P A 2
H32A H 0.472720 0.498961 0.777655 0.066 Uiso 0.217(2) 1 calc R U P A 2
H32B H 0.400385 0.433601 0.732023 0.066 Uiso 0.217(2) 1 calc R U P A 2
C342 C 0.5024(13) 0.563(3) 0.6912(10) 0.0430(10) Uani 0.217(2) 1 d . . P A 2
O10 O 0.5103(7) 0.4678(16) 0.6431(4) 0.0540(7) Uani 0.217(2) 1 d . . P A 2
H10 H 0.547368 0.511498 0.621602 0.081 Uiso 0.217(2) 1 calc R U P A 2
O7 O 0.5606(9) 0.6728(19) 0.7068(6) 0.0722(9) Uani 0.217(2) 1 d . . P A 2
O8 O 0.2131(9) 0.609(2) 0.7315(5) 0.0942(14) Uani 0.217(2) 1 d D . P A 2
O9 O 0.1797(9) 0.6332(19) 0.8256(6) 0.0660(9) Uani 0.217(2) 1 d D . P A 2
H9 H 0.126957 0.613907 0.815594 0.099 Uiso 0.217(2) 1 d R U P A 2
O11 O -0.1115(5) 0.4479(10) 0.8072(3) 0.0435(6) Uani 0.286(4) 1 d G . P C 2
H11A H -0.101714 0.339402 0.811530 0.065 Uiso 0.286(4) 1 d G U P C 2
H11B H -0.118722 0.485841 0.842191 0.065 Uiso 0.286(4) 1 d G U P C 2

loop_
_atom_site_aniso_label
_atom_site_aniso_U_11
_atom_site_aniso_U_22
_atom_site_aniso_U_33
_atom_site_aniso_U_23
_atom_site_aniso_U_13
_atom_site_aniso_U_12
C1 0.0263(12) 0.0527(17) 0.0451(15) 0.0109(13) -0.0093(11) 0.0054(12)
C2 0.0256(12) 0.0440(15) 0.0437(14) -0.0058(12) -0.0094(10) 0.0038(11)
C3 0.0273(12) 0.0392(15) 0.0393(14) -0.0047(11) -0.0026(10) 0.0022(10)
C4 0.0281(12) 0.0369(14) 0.0363(13) 0.0019(11) -0.0070(10) -0.0005(10)
C5 0.0251(11) 0.0282(13) 0.0369(13) 0.0002(10) -0.0102(10) -0.0035(9)
C6 0.0257(12) 0.0336(14) 0.0367(13) 0.0020(10) -0.0033(10) 0.0002(10)
C7 0.0237(11) 0.0335(13) 0.0355(13) 0.0018(10) -0.0022(9) 0.0002(10)
C8 0.0234(11) 0.0283(12) 0.0290(12) -0.0001(9) -0.0062(9) -0.0040(9)
C9 0.0194(10) 0.0226(11) 0.0284(11) -0.0002(9) -0.0071(8) -0.0017(8)
C10 0.0259(11) 0.0202(11) 0.0274(11) 0.0026(9) -0.0057(9) -0.0020(9)
C11 0.0222(10) 0.0204(11) 0.0311(11) 0.0019(9) -0.0081(9) 0.0026(8)
C12 0.0229(11) 0.0184(11) 0.0299(11) 0.0008(9) -0.0033(9) -0.0011(8)
C13 0.0282(11) 0.0264(12) 0.0254(11) 0.0030(9) -0.0061(9) 0.0005(9)
C14 0.0237(11) 0.0300(12) 0.0278(11) 0.0016(9) -0.0081(9) 0.0013(9)
C15 0.0182(10) 0.0192(11) 0.0246(10) 0.0012(8) -0.0078(8) 0.0016(8)
C16 0.0239(11) 0.0248(12) 0.0297(11) -0.0042(9) -0.0003(9) 0.0005(9)
C17 0.0297(12) 0.0228(12) 0.0401(13) -0.0077(10) 0.0006(10) 0.0014(9)
C18 0.0256(11) 0.0207(12) 0.0408(13) 0.0001(10) -0.0030(10) -0.0018(9)
C19 0.0222(10) 0.0243(12) 0.0306(11) 0.0019(9) -0.0025(9) 0.0008(9)
C20 0.0170(10) 0.0221(11) 0.0240(10) 0.0003(8) -0.0063(8) 0.0030(8)
C21 0.0184(10) 0.0227(11) 0.0309(11) 0.0000(9) -0.0027(8) 0.0016(8)
C22 0.066(2) 0.0454(18) 0.0563(19) -0.0072(14) 0.0272(16) 0.0139(15)
N4 0.0471(13) 0.0312(12) 0.0351(11) 0.0024(9) 0.0101(9) 0.0127(10)
N2 0.0253(10) 0.0342(11) 0.0319(10) 0.0041(9) -0.0012(8) -0.0010(8)
N1 0.0293(11) 0.0475(14) 0.0396(12) 0.0065(10) -0.0065(9) -0.0022(9)
N3 0.0266(10) 0.0327(11) 0.0289(10) 0.0090(8) -0.0037(8) 0.0032(8)
O1 0.0290(8) 0.0269(9) 0.0410(9) 0.0056(7) -0.0011(7) 0.0107(7)
S1 0.0235(3) 0.0187(3) 0.0366(3) 0.0031(2) 0.0019(2) 0.0031(2)
C23 0.039(3) 0.046(2) 0.044(2) 0.0035(18) -0.0155(18) -0.009(2)
C24 0.055(3) 0.066(5) 0.042(2) 0.025(3) -0.012(2) 0.000(3)
C25 0.064(2) 0.050(2) 0.0407(19) 0.0043(16) -0.0057(17) 0.0050(18)
C26 0.070(3) 0.055(3) 0.043(2) 0.0116(19) 0.000(2) 0.011(2)
C27 0.053(3) 0.063(3) 0.045(2) 0.0131(18) 0.000(2) 0.008(2)
O6 0.0426(15) 0.072(2) 0.0469(17) -0.0036(15) -0.0010(13) -0.0089(14)
O3 0.074(2) 0.079(2) 0.0453(15) 0.0142(15) 0.0093(17) 0.0075(19)
O5 0.071(2) 0.091(2) 0.0540(17) -0.0185(17) 0.0042(15) -0.0269(18)
O4 0.063(2) 0.177(4) 0.0425(17) 0.023(2) -0.0025(16) 0.021(2)
O2 0.0489(14) 0.0482(16) 0.0336(12) 0.0043(11) 0.0078(11) 0.0151(12)
C29 0.070(3) 0.055(3) 0.043(2) 0.0116(19) 0.000(2) 0.011(2)
C30 0.064(2) 0.050(2) 0.0407(19) 0.0043(16) -0.0057(17) 0.0050(18)
C31 0.053(3) 0.063(3) 0.045(2) 0.0131(18) 0.000(2) 0.008(2)
C32 0.055(3) 0.066(5) 0.042(2) 0.025(3) -0.012(2) 0.000(3)
C342 0.039(3) 0.046(2) 0.044(2) 0.0035(18) -0.0155(18) -0.009(2)
O10 0.0426(15) 0.072(2) 0.0469(17) -0.0036(15) -0.0010(13) -0.0089(14)
O7 0.071(2) 0.091(2) 0.0540(17) -0.0185(17) 0.0042(15) -0.0269(18)
O8 0.063(2) 0.177(4) 0.0425(17) 0.023(2) -0.0025(16) 0.021(2)
O9 0.074(2) 0.079(2) 0.0453(15) 0.0142(15) 0.0093(17) 0.0075(19)
O11 0.0489(14) 0.0482(16) 0.0336(12) 0.0043(11) 0.0078(11) 0.0151(12)

loop_
_atom_type_symbol
_atom_type_description
_atom_type_scat_dispersion_real
_atom_type_scat_dispersion_imag
_atom_type_scat_source
C C 0.0181 0.0091 'International Tables Vol C Tables 4.2.6.8 and 6.1.1.4'
H H 0.0000 0.0000 'International Tables Vol C Tables 4.2.6.8 and 6.1.1.4'
N N 0.0311 0.0180 'International Tables Vol C Tables 4.2.6.8 and 6.1.1.4'
O O 0.0492 0.0322 'International Tables Vol C Tables 4.2.6.8 and 6.1.1.4'
S S 0.3331 0.5567 'International Tables Vol C Tables 4.2.6.8 and 6.1.1.4'

loop_
_geom_angle_atom_site_label_1
_geom_angle_atom_site_label_2
_geom_angle_atom_site_label_3
_geom_angle
_geom_angle_site_symmetry_1
_geom_angle_site_symmetry_3
_geom_angle_publ_flag
C2 C1 H1 118.2 . . ?
N1 C1 H1 118.2 . . ?
N1 C1 C2 123.6(3) . . ?
C1 C2 H2 121.2 . . ?
C1 C2 C3 117.6(2) . . ?
C3 C2 H2 121.2 . . ?
C2 C3 H3 120.1 . . ?
C2 C3 C4 119.8(2) . . ?
C4 C3 H3 120.1 . . ?
C3 C4 H4 120.2 . . ?
C3 C4 C5 119.5(2) . . ?
C5 C4 H4 120.2 . . ?
C4 C5 C6 123.6(2) . . ?
N1 C5 C4 120.5(2) . . ?
N1 C5 C6 115.9(2) . . ?
C5 C6 H6 117.7 . . ?
C7 C6 C5 124.7(2) . . ?
C7 C6 H6 117.7 . . ?
C6 C7 H7 116.7 . . ?
C6 C7 C8 126.7(2) . . ?
C8 C7 H7 116.7 . . ?
C9 C8 C7 132.1(2) . . ?
N2 C8 C7 118.1(2) . . ?
N2 C8 C9 109.77(19) . . ?
C10 C9 C8 104.6(2) . . ?
C10 C9 C14 118.4(2) . . ?
C14 C9 C8 137.0(2) . . ?
C11 C10 C9 123.3(2) . . ?
N3 C10 C9 106.8(2) . . ?
N3 C10 C11 129.9(2) . . ?
C10 C11 H11 121.6 . . ?
C12 C11 C10 116.7(2) . . ?
C12 C11 H11 121.6 . . ?
C11 C12 C13 121.5(2) . . ?
C11 C12 S1 117.61(17) . . ?
C13 C12 S1 120.80(17) . . ?
C12 C13 H13 119.4 . . ?
C14 C13 C12 121.1(2) . . ?
C14 C13 H13 119.4 . . ?
C9 C14 H14 120.5 . . ?
C13 C14 C9 119.0(2) . . ?
C13 C14 H14 120.5 . . ?
C16 C15 C20 119.1(2) . . ?
C16 C15 S1 121.14(17) . . ?
C20 C15 S1 119.78(16) . . ?
C15 C16 H16 119.7 . . ?
C17 C16 C15 120.5(2) . . ?
C17 C16 H16 119.7 . . ?
C16 C17 H17 119.6 . . ?
C18 C17 C16 120.8(2) . . ?
C18 C17 H17 119.6 . . ?
C17 C18 H18 120.6 . . ?
C17 C18 C19 118.8(2) . . ?
C19 C18 H18 120.6 . . ?
C18 C19 H19 119.3 . . ?
C18 C19 C20 121.4(2) . . ?
C20 C19 H19 119.3 . . ?
C15 C20 C21 121.04(19) . . ?
C19 C20 C15 119.3(2) . . ?
C19 C20 C21 119.33(19) . . ?
N4 C21 C20 116.5(2) . . ?
O1 C21 C20 120.6(2) . . ?
O1 C21 N4 122.8(2) . . ?
H22A C22 H22B 109.5 . . ?
H22A C22 H22C 109.5 . . ?
H22B C22 H22C 109.5 . . ?
N4 C22 H22A 109.5 . . ?
N4 C22 H22B 109.5 . . ?
N4 C22 H22C 109.5 . . ?
C21 N4 C22 121.3(2) . . ?
C21 N4 H4A 119.3 . . ?
C22 N4 H4A 119.3 . . ?
C8 N2 N3 107.25(19) . . ?
C1 N1 C5 119.0(2) . . ?
C10 N3 H3A 124.2 . . ?
N2 N3 C10 111.52(18) . . ?
N2 N3 H3A 124.2 . . ?
C15 S1 C12 102.17(10) . . ?
O6 C23 C24 116.5(5) . . ?
O5 C23 C24 121.5(5) . . ?
O5 C23 O6 121.9(5) . . ?
C23 C24 H24A 108.4 . . ?
C23 C24 H24B 108.4 . . ?
H24A C24 H24B 107.4 . . ?
C25 C24 C23 115.6(5) . . ?
C25 C24 H24A 108.4 . . ?
C25 C24 H24B 108.4 . . ?
C24 C25 H25A 108.2 . . ?
C24 C25 H25B 108.2 . . ?
C24 C25 C26 116.2(4) . . ?
H25A C25 H25B 107.4 . . ?
C26 C25 H25A 108.2 . . ?
C26 C25 H25B 108.2 . . ?
C25 C26 H26A 108.9 . . ?
C25 C26 H26B 108.9 . . ?
H26A C26 H26B 107.7 . . ?
C27 C26 C25 113.5(4) . . ?
C27 C26 H26A 108.9 . . ?
C27 C26 H26B 108.9 . . ?
O3 C27 C26 113.8(4) . . ?
O4 C27 C26 124.3(4) . . ?
O4 C27 O3 121.9(4) . . ?
C23 O6 H6A 109(6) . . ?
C27 O3 H3B 109.5 . . ?
H2A O2 H2B 104.5 . . ?
H29A C29 H29B 107.6 . . ?
C30 C29 H29A 108.6 . . ?
C30 C29 H29B 108.6 . . ?
C31 C29 H29A 108.6 . . ?
C31 C29 H29B 108.6 . . ?
C31 C29 C30 114.6(13) . . ?
C29 C30 H30A 109.9 . . ?
C29 C30 H30B 109.9 . . ?
C29 C30 C32 109.1(16) . . ?
H30A C30 H30B 108.3 . . ?
C32 C30 H30A 109.9 . . ?
C32 C30 H30B 109.9 . . ?
O8 C31 C29 121.2(15) . . ?
O8 C31 O9 121.6(18) . . ?
O9 C31 C29 114.0(14) . . ?
C30 C32 H32A 110.6 . . ?
C30 C32 H32B 110.6 . . ?
H32A C32 H32B 108.7 . . ?
C342 C32 C30 105.7(18) . . ?
C342 C32 H32A 110.6 . . ?
C342 C32 H32B 110.6 . . ?
O10 C342 C32 126(2) . . ?
O7 C342 C32 110(2) . . ?
O7 C342 O10 122(2) . . ?
C342 O10 H10 109.5 . . ?
C31 O9 H9 115.0 . . ?
H11A O11 H11B 104.6 . . ?

loop_
_geom_bond_atom_site_label_1
_geom_bond_atom_site_label_2
_geom_bond_distance
_geom_bond_site_symmetry_2
_geom_bond_publ_flag
C1 H1 0.9300 . ?
C1 C2 1.371(4) . ?
C1 N1 1.339(3) . ?
C2 H2 0.9300 . ?
C2 C3 1.381(4) . ?
C3 H3 0.9300 . ?
C3 C4 1.382(3) . ?
C4 H4 0.9300 . ?
C4 C5 1.388(4) . ?
C5 C6 1.459(3) . ?
C5 N1 1.349(3) . ?
C6 H6 0.9300 . ?
C6 C7 1.331(3) . ?
C7 H7 0.9300 . ?
C7 C8 1.453(3) . ?
C8 C9 1.436(3) . ?
C8 N2 1.336(3) . ?
C9 C10 1.406(3) . ?
C9 C14 1.411(3) . ?
C10 C11 1.398(3) . ?
C10 N3 1.363(3) . ?
C11 H11 0.9300 . ?
C11 C12 1.376(3) . ?
C12 C13 1.417(3) . ?
C12 S1 1.780(2) . ?
C13 H13 0.9300 . ?
C13 C14 1.372(3) . ?
C14 H14 0.9300 . ?
C15 C16 1.394(3) . ?
C15 C20 1.403(3) . ?
C15 S1 1.776(2) . ?
C16 H16 0.9300 . ?
C16 C17 1.388(3) . ?
C17 H17 0.9300 . ?
C17 C18 1.381(3) . ?
C18 H18 0.9300 . ?
C18 C19 1.389(3) . ?
C19 H19 0.9300 . ?
C19 C20 1.393(3) . ?
C20 C21 1.501(3) . ?
C21 N4 1.328(3) . ?
C21 O1 1.239(3) . ?
C22 H22A 0.9600 . ?
C22 H22B 0.9600 . ?
C22 H22C 0.9600 . ?
C22 N4 1.458(3) . ?
N4 H4A 0.8600 . ?
N2 N3 1.353(3) . ?
N3 H3A 0.8600 . ?
C23 C24 1.488(9) . ?
C23 O6 1.315(6) . ?
C23 O5 1.196(5) . ?
C24 H24A 0.9700 . ?
C24 H24B 0.9700 . ?
C24 C25 1.476(8) . ?
C25 H25A 0.9700 . ?
C25 H25B 0.9700 . ?
C25 C26 1.539(6) . ?
C26 H26A 0.9700 . ?
C26 H26B 0.9700 . ?
C26 C27 1.493(7) . ?
C27 O3 1.344(5) . ?
C27 O4 1.190(5) . ?
O6 H6A 0.827(10) . ?
O3 H3B 0.8202 . ?
O2 H2A 0.8495 . ?
O2 H2B 0.8498 . ?
C29 H29A 0.9700 . ?
C29 H29B 0.9700 . ?
C29 C30 1.510(15) . ?
C29 C31 1.46(2) . ?
C30 H30A 0.9700 . ?
C30 H30B 0.9700 . ?
C30 C32 1.55(3) . ?
C31 O8 1.231(15) . ?
C31 O9 1.287(15) . ?
C32 H32A 0.9700 . ?
C32 H32B 0.9700 . ?
C32 C342 1.52(4) . ?
C342 O10 1.32(3) . ?
C342 O7 1.27(2) . ?
O10 H10 0.8200 . ?
O9 H9 0.8429 . ?
O11 H11A 0.8505 . ?
O11 H11B 0.8503 . ?

loop_
_geom_hbond_atom_site_label_D
_geom_hbond_atom_site_label_H
_geom_hbond_atom_site_label_A
_geom_hbond_distance_DH
_geom_hbond_distance_HA
_geom_hbond_distance_DA
_geom_hbond_angle_DHA
_geom_hbond_site_symmetry_A
N4 H4A O2 0.86 2.07 2.885(3) 156.6 .
N4 H4A O11 0.86 1.93 2.743(7) 157.8 .
N3 H3A O1 0.86 1.95 2.791(2) 167.1 3_576
O6 H6A N1 0.827(10) 1.81(2) 2.623(4) 165(8) .
O3 H3B O2 0.82 1.97 2.774(5) 167.7 .
O2 H2A O6 0.85 2.05 2.888(5) 168.0 2_546
O2 H2B N2 0.85 1.99 2.841(3) 176.3 4_576
O10 H10 N1 0.82 1.86 2.678(11) 179.3 .
O11 H11A O7 0.85 1.48 2.270(16) 152.1 2_546
O11 H11B N2 0.85 1.93 2.778(7) 171.1 4_576

loop_
_geom_torsion_atom_site_label_1
_geom_torsion_atom_site_label_2
_geom_torsion_atom_site_label_3
_geom_torsion_atom_site_label_4
_geom_torsion
_geom_torsion_site_symmetry_1
_geom_torsion_site_symmetry_2
_geom_torsion_site_symmetry_3
_geom_torsion_site_symmetry_4
_geom_torsion_publ_flag
C1 C2 C3 C4 0.0(4) . . . . ?
C2 C1 N1 C5 0.0(4) . . . . ?
C2 C3 C4 C5 -0.3(4) . . . . ?
C3 C4 C5 C6 -179.8(2) . . . . ?
C3 C4 C5 N1 0.4(4) . . . . ?
C4 C5 C6 C7 -2.4(4) . . . . ?
C4 C5 N1 C1 -0.2(4) . . . . ?
C5 C6 C7 C8 -177.7(2) . . . . ?
C6 C5 N1 C1 180.0(2) . . . . ?
C6 C7 C8 C9 -1.0(4) . . . . ?
C6 C7 C8 N2 178.5(3) . . . . ?
C7 C8 C9 C10 179.8(2) . . . . ?
C7 C8 C9 C14 -1.7(5) . . . . ?
C7 C8 N2 N3 180.0(2) . . . . ?
C8 C9 C10 C11 179.4(2) . . . . ?
C8 C9 C10 N3 0.0(2) . . . . ?
C8 C9 C14 C13 -179.1(3) . . . . ?
C8 N2 N3 C10 0.4(3) . . . . ?
C9 C8 N2 N3 -0.4(3) . . . . ?
C9 C10 C11 C12 0.0(3) . . . . ?
C9 C10 N3 N2 -0.2(3) . . . . ?
C10 C9 C14 C13 -0.8(3) . . . . ?
C10 C11 C12 C13 -0.3(3) . . . . ?
C10 C11 C12 S1 175.87(16) . . . . ?
C11 C10 N3 N2 -179.6(2) . . . . ?
C11 C12 C13 C14 0.0(4) . . . . ?
C11 C12 S1 C15 120.12(18) . . . . ?
C12 C13 C14 C9 0.5(3) . . . . ?
C13 C12 S1 C15 -63.7(2) . . . . ?
C14 C9 C10 C11 0.5(3) . . . . ?
C14 C9 C10 N3 -178.9(2) . . . . ?
C15 C16 C17 C18 -0.7(4) . . . . ?
C15 C20 C21 N4 -146.8(2) . . . . ?
C15 C20 C21 O1 36.3(3) . . . . ?
C16 C15 C20 C19 2.4(3) . . . . ?
C16 C15 C20 C21 -171.28(19) . . . . ?
C16 C15 S1 C12 -21.1(2) . . . . ?
C16 C17 C18 C19 1.3(4) . . . . ?
C17 C18 C19 C20 0.0(3) . . . . ?
C18 C19 C20 C15 -1.8(3) . . . . ?
C18 C19 C20 C21 171.9(2) . . . . ?
C19 C20 C21 N4 39.6(3) . . . . ?
C19 C20 C21 O1 -137.4(2) . . . . ?
C20 C15 C16 C17 -1.1(3) . . . . ?
C20 C15 S1 C12 159.61(16) . . . . ?
C20 C21 N4 C22 -171.4(2) . . . . ?
N2 C8 C9 C10 0.3(3) . . . . ?
N2 C8 C9 C14 178.8(3) . . . . ?
N1 C1 C2 C3 0.1(5) . . . . ?
N1 C5 C6 C7 177.3(3) . . . . ?
N3 C10 C11 C12 179.2(2) . . . . ?
O1 C21 N4 C22 5.5(4) . . . . ?
S1 C12 C13 C14 -175.99(18) . . . . ?
S1 C15 C16 C17 179.57(18) . . . . ?
S1 C15 C20 C19 -178.34(16) . . . . ?
S1 C15 C20 C21 8.0(3) . . . . ?
C23 C24 C25 C26 173.7(4) . . . . ?
C24 C25 C26 C27 -173.8(5) . . . . ?
C25 C26 C27 O3 168.1(4) . . . . ?
C25 C26 C27 O4 -11.5(7) . . . . ?
O6 C23 C24 C25 139.1(5) . . . . ?
O5 C23 C24 C25 -37.6(7) . . . . ?
C29 C30 C32 C342 -179.3(17) . . . . ?
C30 C29 C31 O8 19(3) . . . . ?
C30 C29 C31 O9 179.0(16) . . . . ?
C30 C32 C342 O10 -127(2) . . . . ?
C30 C32 C342 O7 68(2) . . . . ?
C31 C29 C30 C32 -104(2) . . . . ?
